data_9017236
loop_
_publ_author_name
'Vereshchagin, O. S.'
'Rozhdestvenskaya, I. V.'
'Frank-Kamenetskaya O V'
'Zolotarev, A. A.'

_publ_section_title
;
 Ion substitutions and structural adjustment in Cr-bearing tourmalines
 Note: Sample 3
;
_journal_name_full 'European Journal of Mineralogy'
_journal_page_first 309
_journal_page_last 321
_journal_volume 26
_journal_year 2014
_chemical_compound_source 'Shabrovskoe ore district, Middle Urals, Russia'
_chemical_formula_sum 'Al5.85 B3 Ca0.13 Cr0.81 Fe0.09 H3.4 Mg2.25 Na0.63 O31 Si6'
_chemical_name_mineral Dravite
_space_group_IT_number 160
_space_group_name_Hall 'R 3 -2"'
_space_group_name_H-M_alt 'R 3 m :H'
_symmetry_space_group_name_H-M 'R 3 m :H'
_cell_angle_alpha 90
_cell_angle_beta 90
_cell_angle_gamma 120
_cell_formula_units_Z 3
_cell_length_a 15.933
_cell_length_b 15.933
_cell_length_c 7.213
_cell_volume 1585.775
_database_code_amcsd 0020156
_exptl_crystal_density_diffrn 3.078
_cod_data_source_file inputs/fixed/downloads/08/08605.cif
_cod_data_source_block 08605
_cod_original_sg_symbol_H-M 'R 3 m'
_cod_original_formula_sum 'Ca.13 Na.63 (Al5.85 Cr.81 Fe.09 Mg2.25) Si6 B3 O31 H3.4'
_cod_database_code 9017236

loop_
_space_group_symop_operation_xyz
x,y,z
2/3+x,1/3+y,1/3+z
1/3+x,2/3+y,2/3+z
x,x-y,z
2/3+x,1/3+x-y,1/3+z
1/3+x,2/3+x-y,2/3+z
-y,-x,z
2/3-y,1/3-x,1/3+z
1/3-y,2/3-x,2/3+z
-x+y,y,z
2/3-x+y,1/3+y,1/3+z
1/3-x+y,2/3+y,2/3+z
-y,x-y,z
2/3-y,1/3+x-y,1/3+z
1/3-y,2/3+x-y,2/3+z
-x+y,-x,z
2/3-x+y,1/3-x,1/3+z
1/3-x+y,2/3-x,2/3+z

loop_
_atom_site_label
_atom_site_fract_x
_atom_site_fract_y
_atom_site_fract_z
_atom_site_occupancy
_atom_site_U_iso_or_equiv
_atom_site_type_symbol
_atom_site_attached_hydrogens
CaX 0.00000 0.00000 0.22740 0.13000 0.01290 Ca 0
NaX 0.00000 0.00000 0.22740 0.63000 0.01290 Na 0
AlY 0.12349 0.06175 0.63613 0.65000 0.00364 Al 0
CrY 0.12349 0.06175 0.63613 0.09000 0.00364 Cr 0
FeY 0.12349 0.06175 0.63613 0.01000 0.00364 Fe 0
MgY 0.12349 0.06175 0.63613 0.25000 0.00364 Mg 0
AlZ 0.29778 0.26162 0.61020 0.65000 0.00298 Al 0
CrZ 0.29778 0.26162 0.61020 0.09000 0.00298 Cr 0
FeZ 0.29778 0.26162 0.61020 0.01000 0.00298 Fe 0
MgZ 0.29778 0.26162 0.61020 0.25000 0.00298 Mg 0
SiT 0.19152 0.18957 0.00000 1.00000 0.00338 Si 0
B 0.11006 0.22012 0.45340 1.00000 0.00440 B 0
O-Hw 0.00000 0.00000 0.76980 0.85000 0.00740 O 1
O1w 0.00000 0.00000 0.76980 0.15000 0.00740 O 0
O2 0.06060 0.12120 0.48760 1.00000 0.00830 O 0
O-Hv 0.26056 0.13028 0.50970 0.85000 0.00790 O 1
O3v 0.26056 0.13028 0.50970 0.15000 0.00790 O 0
O4 0.09329 0.18658 0.07210 1.00000 0.00660 O 0
O5 0.18393 0.09197 0.09290 1.00000 0.00600 O 0
O6 0.19398 0.18408 0.77750 1.00000 0.00590 O 0
O7 0.28505 0.28483 0.07680 1.00000 0.00620 O 0
O8 0.20889 0.26976 0.43910 1.00000 0.00720 O 0

loop_
_cod_changelog_entry_id
_cod_changelog_entry_author
_cod_changelog_entry_date
_cod_changelog_entry_text
1
;cod-tools version 3.8.0
Id: cif_guess_AMCSD_atom_types 9581 2023-05-17 12:35:41Z saulius
;
2023-05-18T11:43:17+03:00
;Derived atom types and hydrogen counts
from atom names that follow the AMCSD naming convention
(Wat == water, O-H == hydroxyl).
;

loop_
_cod_related_entry_id
_cod_related_entry_database
_cod_related_entry_code
1 AMCSD 0020156
